data_7157605
loop_
_publ_author_name
'Abudken, Ahmed M. H.'
'Hope, Eric G.'
'Singh, Kuldip'
'Stuart, Alison M.'

_publ_section_title
;
 Fluorinations of unsymmetrical diaryliodonium salts containing
 ortho-sidearms; influence of sidearm on selectivity.
;
_journal_issue 31
_journal_name_full 'Organic &amp; biomolecular chemistry'
_journal_page_first 6140
_journal_page_last 6146
_journal_paper_doi 10.1039/d0ob01401j
_journal_volume 18
_journal_year 2020
_chemical_formula_moiety 'C21 H18 I O, B F4'
_chemical_formula_sum 'C21 H18 B F4 I O'
_chemical_formula_weight 500.06
_space_group_IT_number 61
_space_group_name_Hall '-P 2ac 2ab'
_space_group_name_H-M_alt 'P b c a'
_symmetry_cell_setting orthorhombic
_symmetry_space_group_name_H-M 'P b c a'
_atom_sites_solution_hydrogens geom
_atom_sites_solution_primary direct
_atom_sites_solution_secondary difmap
_audit_creation_method SHELXL-97
_audit_update_record
;
2020-07-01 deposited with the CCDC.	2020-07-23 downloaded from the CCDC.
;
_cell_angle_alpha 90.00
_cell_angle_beta 90.00
_cell_angle_gamma 90.00
_cell_formula_units_Z 8
_cell_length_a 11.995(5)
_cell_length_b 14.196(6)
_cell_length_c 22.602(10)
_cell_measurement_reflns_used 982
_cell_measurement_temperature 150(2)
_cell_measurement_theta_max 26.466
_cell_measurement_theta_min 2.860
_cell_volume 3849(3)
_computing_cell_refinement 'Bruker SMART'
_computing_data_collection 'Bruker SMART'
_computing_data_reduction 'Bruker SHELXTL'
_computing_molecular_graphics 'Bruker SHELXTL'
_computing_publication_material 'Bruker SHELXTL'
_computing_structure_refinement 'SHELXL-97 (Sheldrick, 1997)'
_computing_structure_solution 'SHELXS-97 (Sheldrick, 1990)'
_diffrn_ambient_temperature 150(2)
_diffrn_measured_fraction_theta_full 1.000
_diffrn_measured_fraction_theta_max 1.000
_diffrn_measurement_device_type 'Bruker Apex 2000 CCD area detector'
_diffrn_measurement_method 'phi and omega scans'
_diffrn_radiation_monochromator graphite
_diffrn_radiation_source 'fine-focus sealed tube'
_diffrn_radiation_type MoK\a
_diffrn_radiation_wavelength 0.71073
_diffrn_reflns_av_R_equivalents 0.0881
_diffrn_reflns_av_sigmaI/netI 0.0445
_diffrn_reflns_limit_h_max 14
_diffrn_reflns_limit_h_min -14
_diffrn_reflns_limit_k_max 17
_diffrn_reflns_limit_k_min -17
_diffrn_reflns_limit_l_max 27
_diffrn_reflns_limit_l_min -27
_diffrn_reflns_number 27920
_diffrn_reflns_theta_full 26.00
_diffrn_reflns_theta_max 26.00
_diffrn_reflns_theta_min 1.80
_exptl_absorpt_coefficient_mu 1.710
_exptl_absorpt_correction_T_max 0.894
_exptl_absorpt_correction_T_min 0.263
_exptl_absorpt_correction_type empirical
_exptl_absorpt_process_details
;
absorption correction based on 12962 reflections(SADABS);Rint 0.1595 before
correction and 0.0678 after.
;
_exptl_crystal_colour colourless
_exptl_crystal_density_diffrn 1.726
_exptl_crystal_density_method 'not measured'
_exptl_crystal_description plate
_exptl_crystal_F_000 1968
_exptl_crystal_size_max 0.40
_exptl_crystal_size_mid 0.32
_exptl_crystal_size_min 0.03
_refine_diff_density_max 0.698
_refine_diff_density_min -0.896
_refine_diff_density_rms 0.099
_refine_ls_extinction_method none
_refine_ls_goodness_of_fit_ref 1.058
_refine_ls_hydrogen_treatment constr
_refine_ls_matrix_type full
_refine_ls_number_parameters 254
_refine_ls_number_reflns 3778
_refine_ls_number_restraints 0
_refine_ls_restrained_S_all 1.058
_refine_ls_R_factor_all 0.0528
_refine_ls_R_factor_gt 0.0388
_refine_ls_shift/su_max 0.001
_refine_ls_shift/su_mean 0.000
_refine_ls_structure_factor_coef Fsqd
_refine_ls_weighting_details 'calc w=1/[\s^2^(Fo^2^)+(0.0357P)^2^+3.8042P] where P=(Fo^2^+2Fc^2^)/3'
_refine_ls_weighting_scheme calc
_refine_ls_wR_factor_gt 0.0814
_refine_ls_wR_factor_ref 0.0862
_reflns_number_gt 3071
_reflns_number_total 3778
_reflns_threshold_expression >2sigma(I)
_cod_data_source_file d0ob01401j2.cif
_cod_data_source_block 17107
_cod_depositor_comments
;
The following automatic conversions were performed:

data item '_symmetry_cell_setting' value 'Orthorhombic' was changed
to 'orthorhombic' in accordance with the
/home/data/users/saulius/crontab/automatic-downloads/rss-feeds/RSC/lib/dictionaries/cif_core.dic
dictionary named 'cif_core.dic' version 2.4.2 last updated on
2011-04-26.

Automatic conversion script
Id: cif_fix_values 7556 2019-12-06 15:28:31Z antanas 

 Adding full bibliography for 7157603--7157607.cif.
;
_cod_original_sg_symbol_H-M Pbca
_cod_database_code 7157605

loop_
_symmetry_equiv_pos_as_xyz
'x, y, z'
'-x+1/2, -y, z+1/2'
'-x, y+1/2, -z+1/2'
'x+1/2, -y+1/2, -z'
'-x, -y, -z'
'x-1/2, y, -z-1/2'
'x, -y-1/2, z-1/2'
'-x-1/2, y-1/2, z'

loop_
_atom_site_label
_atom_site_type_symbol
_atom_site_fract_x
_atom_site_fract_y
_atom_site_fract_z
_atom_site_U_iso_or_equiv
_atom_site_adp_type
_atom_site_occupancy
_atom_site_symmetry_multiplicity
_atom_site_calc_flag
_atom_site_refinement_flags
_atom_site_disorder_assembly
_atom_site_disorder_group
I1 I 0.31197(2) 0.158197(17) 0.614226(11) 0.02484(10) Uani 1 1 d . . .
O1 O 0.5098(3) 0.1745(2) 0.86690(12) 0.0331(7) Uani 1 1 d . . .
C1 C 0.4078(3) 0.0391(3) 0.58961(16) 0.0210(8) Uani 1 1 d . . .
C2 C 0.5205(3) 0.0535(3) 0.58098(16) 0.0238(9) Uani 1 1 d . . .
H2 H 0.5528 0.1141 0.5855 0.029 Uiso 1 1 calc R . .
C3 C 0.5844(3) -0.0235(3) 0.56555(16) 0.0274(9) Uani 1 1 d . . .
H3 H 0.6627 -0.0168 0.5610 0.033 Uiso 1 1 calc R . .
C4 C 0.5351(4) -0.1099(3) 0.55680(17) 0.0292(10) Uani 1 1 d . . .
H4 H 0.5794 -0.1620 0.5449 0.035 Uiso 1 1 calc R . .
C5 C 0.4215(4) -0.1215(3) 0.56509(16) 0.0261(9) Uani 1 1 d . . .
H5 H 0.3892 -0.1817 0.5587 0.031 Uiso 1 1 calc R . .
C6 C 0.3539(3) -0.0471(3) 0.58252(15) 0.0216(8) Uani 1 1 d . . .
C7 C 0.2329(3) -0.0615(3) 0.59529(17) 0.0239(9) Uani 1 1 d . . .
C8 C 0.1604(4) -0.0653(3) 0.55104(19) 0.0391(12) Uani 1 1 d . . .
H8A H 0.0835 -0.0753 0.5590 0.047 Uiso 1 1 calc R . .
H8B H 0.1853 -0.0580 0.5114 0.047 Uiso 1 1 calc R . .
C9 C 0.2024(3) -0.0722(3) 0.65870(16) 0.0218(8) Uani 1 1 d . . .
C10 C 0.0968(3) -0.0475(3) 0.67937(19) 0.0295(9) Uani 1 1 d . . .
H10 H 0.0426 -0.0249 0.6523 0.035 Uiso 1 1 calc R . .
C11 C 0.0698(4) -0.0554(3) 0.73856(18) 0.0321(10) Uani 1 1 d . . .
H11 H -0.0021 -0.0372 0.7520 0.039 Uiso 1 1 calc R . .
C12 C 0.1477(4) -0.0900(3) 0.77847(18) 0.0305(10) Uani 1 1 d . . .
H12 H 0.1289 -0.0966 0.8191 0.037 Uiso 1 1 calc R . .
C13 C 0.2517(4) -0.1143(3) 0.75891(18) 0.0287(9) Uani 1 1 d . . .
H13 H 0.3049 -0.1382 0.7862 0.034 Uiso 1 1 calc R . .
C14 C 0.2804(3) -0.1046(3) 0.69964(17) 0.0248(9) Uani 1 1 d . . .
H14 H 0.3537 -0.1201 0.6870 0.030 Uiso 1 1 calc R . .
C15 C 0.3745(3) 0.1657(3) 0.70082(16) 0.0219(8) Uani 1 1 d . . .
C16 C 0.4782(3) 0.2052(3) 0.70949(17) 0.0242(9) Uani 1 1 d . . .
H16 H 0.5191 0.2313 0.6774 0.029 Uiso 1 1 calc R . .
C17 C 0.5208(3) 0.2056(3) 0.76640(17) 0.0246(9) Uani 1 1 d . . .
H17 H 0.5930 0.2308 0.7735 0.030 Uiso 1 1 calc R . .
C18 C 0.4595(3) 0.1695(3) 0.81312(17) 0.0257(9) Uani 1 1 d . . .
C19 C 0.3548(3) 0.1302(3) 0.80369(17) 0.0262(9) Uani 1 1 d . . .
H19 H 0.3130 0.1055 0.8358 0.031 Uiso 1 1 calc R . .
C20 C 0.3122(4) 0.1277(3) 0.74641(18) 0.0250(8) Uani 1 1 d . . .
H20 H 0.2414 0.1003 0.7388 0.030 Uiso 1 1 calc R . .
C21 C 0.4496(4) 0.1391(3) 0.91718(18) 0.0363(11) Uani 1 1 d . . .
H21A H 0.3781 0.1720 0.9204 0.054 Uiso 1 1 calc R . .
H21B H 0.4934 0.1498 0.9532 0.054 Uiso 1 1 calc R . .
H21C H 0.4364 0.0715 0.9122 0.054 Uiso 1 1 calc R . .
B1 B 0.1551(4) 0.1802(3) 0.4385(2) 0.0272(10) Uani 1 1 d . . .
F1 F 0.0510(2) 0.21899(17) 0.44778(12) 0.0435(7) Uani 1 1 d . . .
F2 F 0.2114(3) 0.2328(3) 0.39807(14) 0.0680(10) Uani 1 1 d . . .
F3 F 0.2135(2) 0.1784(2) 0.49179(11) 0.0489(7) Uani 1 1 d . . .
F4 F 0.1436(2) 0.0895(2) 0.41812(15) 0.0578(8) Uani 1 1 d . . .

loop_
_atom_site_aniso_label
_atom_site_aniso_U_11
_atom_site_aniso_U_22
_atom_site_aniso_U_33
_atom_site_aniso_U_23
_atom_site_aniso_U_13
_atom_site_aniso_U_12
I1 0.02886(16) 0.02538(15) 0.02027(14) 0.00178(11) -0.00261(11) 0.00336(11)
O1 0.0428(18) 0.0339(16) 0.0228(14) 0.0001(12) -0.0073(13) -0.0083(14)
C1 0.024(2) 0.0215(19) 0.0172(18) 0.0007(16) 0.0002(15) 0.0030(16)
C2 0.027(2) 0.027(2) 0.018(2) 0.0044(16) 0.0002(16) -0.0028(17)
C3 0.020(2) 0.047(2) 0.0158(19) 0.0085(18) 0.0018(15) -0.0022(18)
C4 0.038(3) 0.033(2) 0.017(2) 0.0042(18) 0.0072(17) 0.0083(19)
C5 0.040(3) 0.0227(19) 0.0154(19) 0.0008(16) 0.0021(18) -0.0061(18)
C6 0.029(2) 0.027(2) 0.0091(17) 0.0026(16) -0.0013(15) -0.0015(17)
C7 0.030(2) 0.0231(19) 0.0185(19) 0.0006(16) -0.0004(16) -0.0058(17)
C8 0.030(3) 0.063(3) 0.024(2) 0.002(2) -0.0033(18) -0.018(2)
C9 0.024(2) 0.0203(18) 0.0208(19) 0.0028(16) 0.0039(16) -0.0038(15)
C10 0.027(2) 0.028(2) 0.033(2) 0.0061(19) -0.0017(18) -0.0037(18)
C11 0.032(2) 0.033(2) 0.032(2) 0.0015(19) 0.018(2) -0.005(2)
C12 0.047(3) 0.028(2) 0.016(2) 0.0006(17) 0.0113(19) -0.007(2)
C13 0.038(3) 0.029(2) 0.019(2) 0.0046(17) -0.0021(18) 0.001(2)
C14 0.025(2) 0.027(2) 0.022(2) 0.0027(17) 0.0027(16) 0.0009(17)
C15 0.028(2) 0.0195(18) 0.0184(19) -0.0028(16) -0.0015(16) 0.0028(17)
C16 0.028(2) 0.0200(19) 0.025(2) -0.0007(17) 0.0013(17) -0.0008(16)
C17 0.026(2) 0.0205(19) 0.027(2) -0.0021(17) -0.0020(17) -0.0035(17)
C18 0.033(2) 0.0210(19) 0.023(2) -0.0062(17) -0.0043(17) 0.0031(17)
C19 0.031(2) 0.027(2) 0.020(2) 0.0014(17) 0.0015(17) -0.0014(17)
C20 0.027(2) 0.0237(18) 0.025(2) -0.0026(17) 0.0013(17) 0.0017(18)
C21 0.053(3) 0.033(2) 0.024(2) 0.0014(19) -0.002(2) 0.004(2)
B1 0.027(3) 0.032(2) 0.023(2) 0.001(2) -0.0018(19) -0.0026(19)
F1 0.0330(15) 0.0389(14) 0.0587(18) -0.0006(13) -0.0008(13) 0.0081(12)
F2 0.065(2) 0.089(2) 0.050(2) 0.0252(18) 0.0129(16) -0.0236(19)
F3 0.0463(17) 0.0724(19) 0.0279(14) -0.0055(14) -0.0117(12) 0.0101(14)
F4 0.0539(19) 0.0428(16) 0.077(2) -0.0236(16) -0.0148(16) 0.0063(14)

loop_
_atom_type_symbol
_atom_type_description
_atom_type_scat_dispersion_real
_atom_type_scat_dispersion_imag
_atom_type_scat_source
C C 0.0033 0.0016 'International Tables Vol C Tables 4.2.6.8 and 6.1.1.4'
H H 0.0000 0.0000 'International Tables Vol C Tables 4.2.6.8 and 6.1.1.4'
B B 0.0013 0.0007 'International Tables Vol C Tables 4.2.6.8 and 6.1.1.4'
O O 0.0106 0.0060 'International Tables Vol C Tables 4.2.6.8 and 6.1.1.4'
F F 0.0171 0.0103 'International Tables Vol C Tables 4.2.6.8 and 6.1.1.4'
I I -0.4742 1.8119 'International Tables Vol C Tables 4.2.6.8 and 6.1.1.4'

loop_
_geom_angle_atom_site_label_1
_geom_angle_atom_site_label_2
_geom_angle_atom_site_label_3
_geom_angle
_geom_angle_site_symmetry_1
_geom_angle_site_symmetry_3
_geom_angle_publ_flag
C15 I1 C1 95.26(14) . . ?
C18 O1 C21 117.8(3) . . ?
C2 C1 C6 124.6(4) . . ?
C2 C1 I1 116.8(3) . . ?
C6 C1 I1 118.6(3) . . ?
C3 C2 C1 117.6(4) . . ?
C3 C2 H2 121.2 . . ?
C1 C2 H2 121.2 . . ?
C4 C3 C2 120.2(4) . . ?
C4 C3 H3 119.9 . . ?
C2 C3 H3 119.9 . . ?
C3 C4 C5 120.6(4) . . ?
C3 C4 H4 119.7 . . ?
C5 C4 H4 119.7 . . ?
C4 C5 C6 121.5(4) . . ?
C4 C5 H5 119.3 . . ?
C6 C5 H5 119.3 . . ?
C5 C6 C1 115.4(4) . . ?
C5 C6 C7 121.2(3) . . ?
C1 C6 C7 123.3(3) . . ?
C8 C7 C9 124.1(4) . . ?
C8 C7 C6 119.8(4) . . ?
C9 C7 C6 116.1(3) . . ?
C7 C8 H8A 120.0 . . ?
C7 C8 H8B 120.0 . . ?
H8A C8 H8B 120.0 . . ?
C14 C9 C10 118.0(4) . . ?
C14 C9 C7 120.6(3) . . ?
C10 C9 C7 121.4(3) . . ?
C11 C10 C9 121.2(4) . . ?
C11 C10 H10 119.4 . . ?
C9 C10 H10 119.4 . . ?
C10 C11 C12 120.0(4) . . ?
C10 C11 H11 120.0 . . ?
C12 C11 H11 120.0 . . ?
C13 C12 C11 119.6(4) . . ?
C13 C12 H12 120.2 . . ?
C11 C12 H12 120.2 . . ?
C12 C13 C14 120.8(4) . . ?
C12 C13 H13 119.6 . . ?
C14 C13 H13 119.6 . . ?
C13 C14 C9 120.4(4) . . ?
C13 C14 H14 119.8 . . ?
C9 C14 H14 119.8 . . ?
C16 C15 C20 122.7(4) . . ?
C16 C15 I1 118.4(3) . . ?
C20 C15 I1 118.8(3) . . ?
C15 C16 C17 117.8(4) . . ?
C15 C16 H16 121.1 . . ?
C17 C16 H16 121.1 . . ?
C16 C17 C18 120.7(4) . . ?
C16 C17 H17 119.6 . . ?
C18 C17 H17 119.6 . . ?
O1 C18 C17 115.3(4) . . ?
O1 C18 C19 124.0(4) . . ?
C17 C18 C19 120.7(4) . . ?
C18 C19 C20 119.0(4) . . ?
C18 C19 H19 120.5 . . ?
C20 C19 H19 120.5 . . ?
C15 C20 C19 119.0(4) . . ?
C15 C20 H20 120.5 . . ?
C19 C20 H20 120.5 . . ?
O1 C21 H21A 109.5 . . ?
O1 C21 H21B 109.5 . . ?
H21A C21 H21B 109.5 . . ?
O1 C21 H21C 109.5 . . ?
H21A C21 H21C 109.5 . . ?
H21B C21 H21C 109.5 . . ?
F2 B1 F4 109.8(4) . . ?
F2 B1 F1 109.4(4) . . ?
F4 B1 F1 109.5(4) . . ?
F2 B1 F3 109.9(4) . . ?
F4 B1 F3 108.8(4) . . ?
F1 B1 F3 109.3(4) . . ?

loop_
_geom_bond_atom_site_label_1
_geom_bond_atom_site_label_2
_geom_bond_distance
_geom_bond_site_symmetry_2
_geom_bond_publ_flag
I1 C15 2.099(4) . ?
I1 C1 2.118(4) . ?
O1 C18 1.359(5) . ?
O1 C21 1.437(5) . ?
C1 C2 1.381(5) . ?
C1 C6 1.394(5) . ?
C2 C3 1.379(6) . ?
C2 H2 0.9500 . ?
C3 C4 1.375(6) . ?
C3 H3 0.9500 . ?
C4 C5 1.385(6) . ?
C4 H4 0.9500 . ?
C5 C6 1.389(5) . ?
C5 H5 0.9500 . ?
C6 C7 1.493(5) . ?
C7 C8 1.327(6) . ?
C7 C9 1.487(5) . ?
C8 H8A 0.9500 . ?
C8 H8B 0.9500 . ?
C9 C14 1.394(5) . ?
C9 C10 1.395(5) . ?
C10 C11 1.381(6) . ?
C10 H10 0.9500 . ?
C11 C12 1.389(6) . ?
C11 H11 0.9500 . ?
C12 C13 1.367(6) . ?
C12 H12 0.9500 . ?
C13 C14 1.390(5) . ?
C13 H13 0.9500 . ?
C14 H14 0.9500 . ?
C15 C16 1.379(5) . ?
C15 C20 1.382(6) . ?
C16 C17 1.384(5) . ?
C16 H16 0.9500 . ?
C17 C18 1.385(6) . ?
C17 H17 0.9500 . ?
C18 C19 1.390(6) . ?
C19 C20 1.392(6) . ?
C19 H19 0.9500 . ?
C20 H20 0.9500 . ?
C21 H21A 0.9800 . ?
C21 H21B 0.9800 . ?
C21 H21C 0.9800 . ?
B1 F2 1.360(5) . ?
B1 F4 1.375(5) . ?
B1 F1 1.381(5) . ?
B1 F3 1.394(5) . ?

loop_
_geom_torsion_atom_site_label_1
_geom_torsion_atom_site_label_2
_geom_torsion_atom_site_label_3
_geom_torsion_atom_site_label_4
_geom_torsion
_geom_torsion_site_symmetry_1
_geom_torsion_site_symmetry_2
_geom_torsion_site_symmetry_3
_geom_torsion_site_symmetry_4
_geom_torsion_publ_flag
C15 I1 C1 C2 -72.5(3) . . . . ?
C15 I1 C1 C6 108.3(3) . . . . ?
C6 C1 C2 C3 -1.5(6) . . . . ?
I1 C1 C2 C3 179.3(3) . . . . ?
C1 C2 C3 C4 2.7(6) . . . . ?
C2 C3 C4 C5 -2.0(6) . . . . ?
C3 C4 C5 C6 -0.1(6) . . . . ?
C4 C5 C6 C1 1.4(5) . . . . ?
C4 C5 C6 C7 -175.9(3) . . . . ?
C2 C1 C6 C5 -0.5(5) . . . . ?
I1 C1 C6 C5 178.6(3) . . . . ?
C2 C1 C6 C7 176.6(4) . . . . ?
I1 C1 C6 C7 -4.2(5) . . . . ?
C5 C6 C7 C8 -80.8(5) . . . . ?
C1 C6 C7 C8 102.2(5) . . . . ?
C5 C6 C7 C9 98.4(4) . . . . ?
C1 C6 C7 C9 -78.6(5) . . . . ?
C8 C7 C9 C14 154.2(4) . . . . ?
C6 C7 C9 C14 -25.0(5) . . . . ?
C8 C7 C9 C10 -27.7(6) . . . . ?
C6 C7 C9 C10 153.1(4) . . . . ?
C14 C9 C10 C11 -0.3(6) . . . . ?
C7 C9 C10 C11 -178.4(4) . . . . ?
C9 C10 C11 C12 -1.2(6) . . . . ?
C10 C11 C12 C13 1.2(6) . . . . ?
C11 C12 C13 C14 0.3(6) . . . . ?
C12 C13 C14 C9 -1.8(6) . . . . ?
C10 C9 C14 C13 1.8(6) . . . . ?
C7 C9 C14 C13 179.9(4) . . . . ?
C1 I1 C15 C16 78.7(3) . . . . ?
C1 I1 C15 C20 -98.8(3) . . . . ?
C20 C15 C16 C17 0.5(6) . . . . ?
I1 C15 C16 C17 -176.9(3) . . . . ?
C15 C16 C17 C18 -1.7(6) . . . . ?
C21 O1 C18 C17 179.3(3) . . . . ?
C21 O1 C18 C19 -1.7(5) . . . . ?
C16 C17 C18 O1 -179.5(3) . . . . ?
C16 C17 C18 C19 1.5(6) . . . . ?
O1 C18 C19 C20 -179.0(4) . . . . ?
C17 C18 C19 C20 -0.1(6) . . . . ?
C16 C15 C20 C19 0.9(6) . . . . ?
I1 C15 C20 C19 178.3(3) . . . . ?
C18 C19 C20 C15 -1.1(6) . . . . ?
